data_2235184
loop_
_publ_author_name
'Lamberts, Kevin'
'Englert, Ulli'

_publ_section_title
;
 <small>DL</small>-Alaninium iodide
;
_journal_coeditor_code NK2163
_journal_issue 6
_journal_name_full 'Acta Crystallographica Section E'
_journal_page_first o1846
_journal_paper_doi 10.1107/S1600536812022003
_journal_volume 68
_journal_year 2012
_chemical_formula_iupac 'C3 H8 N O2 +, I -'
_chemical_formula_moiety 'C3 H8 N O2 +, I -'
_chemical_formula_sum 'C3 H8 I N O2'
_chemical_formula_weight 217.00
_chemical_name_common '<i>DL</i>-alanine hydroiodide'
_chemical_name_systematic '1-carboxyethanaminium iodide'
_space_group_IT_number 14
_symmetry_cell_setting monoclinic
_symmetry_space_group_name_Hall '-P 2yn'
_symmetry_space_group_name_H-M 'P 1 21/n 1'
_atom_sites_solution_hydrogens geom
_atom_sites_solution_primary direct
_atom_sites_solution_secondary difmap
_audit_creation_method SHELXL-97
_cell_angle_alpha 90.00
_cell_angle_beta 98.999(2)
_cell_angle_gamma 90.00
_cell_formula_units_Z 4
_cell_length_a 7.6975(11)
_cell_length_b 5.7776(8)
_cell_length_c 16.034(2)
_cell_measurement_reflns_used 3131
_cell_measurement_temperature 100(2)
_cell_measurement_theta_max 30.25
_cell_measurement_theta_min 2.57
_cell_volume 704.30(17)
_computing_cell_refinement 'SAINT (Bruker, 2001)'
_computing_data_collection 'SMART (Bruker, 2001)'
_computing_data_reduction 'SAINT (Bruker, 2001)'
_computing_molecular_graphics 'PLATON (Spek, 2009)'
_computing_publication_material 'publCIF (Westrip, 2010)'
_computing_structure_refinement 'SHELXL97 (Sheldrick, 2008)'
_computing_structure_solution 'SHELXS97 (Sheldrick, 2008)'
_diffrn_ambient_temperature 100(2)
_diffrn_measured_fraction_theta_full 1.000
_diffrn_measured_fraction_theta_max 0.967
_diffrn_measurement_device_type 'Bruker D8 goniometer with SMART APEX CCD detector'
_diffrn_measurement_method 'omega scans'
_diffrn_radiation_monochromator 'multilayer optics'
_diffrn_radiation_source 'INCOATEC microsource'
_diffrn_radiation_type MoK\a
_diffrn_radiation_wavelength 0.71073
_diffrn_reflns_av_R_equivalents 0.0553
_diffrn_reflns_av_sigmaI/netI 0.0429
_diffrn_reflns_limit_h_max 11
_diffrn_reflns_limit_h_min -10
_diffrn_reflns_limit_k_max 8
_diffrn_reflns_limit_k_min -8
_diffrn_reflns_limit_l_max 22
_diffrn_reflns_limit_l_min -22
_diffrn_reflns_number 10196
_diffrn_reflns_theta_full 25.00
_diffrn_reflns_theta_max 30.69
_diffrn_reflns_theta_min 2.57
_exptl_absorpt_coefficient_mu 4.461
_exptl_absorpt_correction_T_max 0.8077
_exptl_absorpt_correction_T_min 0.3480
_exptl_absorpt_correction_type multi-scan
_exptl_absorpt_process_details '(SADABS; Bruker, 2001)'
_exptl_crystal_colour colourless
_exptl_crystal_density_diffrn 2.047
_exptl_crystal_density_method 'not measured'
_exptl_crystal_description needle
_exptl_crystal_F_000 408
_exptl_crystal_size_max 0.30
_exptl_crystal_size_mid 0.11
_exptl_crystal_size_min 0.05
_refine_diff_density_max 1.166
_refine_diff_density_min -1.870
_refine_ls_extinction_method none
_refine_ls_goodness_of_fit_ref 1.050
_refine_ls_hydrogen_treatment mixed
_refine_ls_matrix_type full
_refine_ls_number_parameters 77
_refine_ls_number_reflns 2109
_refine_ls_number_restraints 3
_refine_ls_restrained_S_all 1.049
_refine_ls_R_factor_all 0.0309
_refine_ls_R_factor_gt 0.0263
_refine_ls_shift/su_max 0.001
_refine_ls_shift/su_mean 0.000
_refine_ls_structure_factor_coef Fsqd
_refine_ls_weighting_details 'calc w=1/[\s^2^(Fo^2^)+(0.0200P)^2^+0.4000P] where P=(Fo^2^+2Fc^2^)/3'
_refine_ls_weighting_scheme calc
_refine_ls_wR_factor_gt 0.0597
_refine_ls_wR_factor_ref 0.0617
_reflns_number_gt 1887
_reflns_number_total 2109
_reflns_threshold_expression I>2sigma(I)
_cod_data_source_file nk2163.cif
_cod_data_source_block I
_cod_original_sg_symbol_H-M 'P 21/n'
_cod_database_code 2235184
_cod_database_fobs_code 2235184

loop_
_symmetry_equiv_pos_as_xyz
'x, y, z'
'-x+1/2, y+1/2, -z+1/2'
'-x, -y, -z'
'x-1/2, -y-1/2, z-1/2'

loop_
_atom_site_type_symbol
_atom_site_label
_atom_site_fract_x
_atom_site_fract_y
_atom_site_fract_z
_atom_site_U_iso_or_equiv
_atom_site_adp_type
_atom_site_calc_flag
_atom_site_refinement_flags
_atom_site_occupancy
_atom_site_symmetry_multiplicity
I I1 0.78595(2) 0.38517(3) 0.868059(10) 0.01622(7) Uani d . 1 1
O O1 0.4337(3) 0.6529(4) 0.92827(13) 0.0248(5) Uani d . 1 1
H H1 0.508(5) 0.577(6) 0.913(2) 0.030 Uiso d . 1 1
O O2 0.2836(3) 0.6020(3) 0.79725(13) 0.0193(4) Uani d . 1 1
C C1 0.3013(3) 0.6870(5) 0.86701(16) 0.0162(5) Uani d . 1 1
C C2 0.1684(3) 0.8526(5) 0.89481(17) 0.0158(5) Uani d . 1 1
H H2 0.1169 0.7800 0.9420 0.019 Uiso calc R 1 1
C C3 0.2528(4) 1.0818(5) 0.9252(2) 0.0249(6) Uani d . 1 1
H H3A 0.1619 1.1888 0.9380 0.030 Uiso calc R 1 1
H H3B 0.3120 1.1483 0.8809 0.030 Uiso calc R 1 1
H H3C 0.3390 1.0558 0.9761 0.030 Uiso calc R 1 1
N N1 0.0254(3) 0.8877(4) 0.82138(14) 0.0143(4) Uani d D 1 1
H H1A 0.060(4) 0.928(5) 0.7744(16) 0.017 Uiso d D 1 1
H H1B -0.052(4) 0.988(5) 0.834(2) 0.017 Uiso d D 1 1
H H1C -0.036(4) 0.761(4) 0.811(2) 0.017 Uiso d D 1 1

loop_
_atom_site_aniso_label
_atom_site_aniso_U_11
_atom_site_aniso_U_22
_atom_site_aniso_U_33
_atom_site_aniso_U_12
_atom_site_aniso_U_13
_atom_site_aniso_U_23
I1 0.01442(11) 0.01740(11) 0.01628(10) 0.00331(6) 0.00066(7) 0.00025(6)
O1 0.0196(10) 0.0337(12) 0.0190(10) 0.0129(9) -0.0036(8) -0.0060(9)
O2 0.0183(10) 0.0227(11) 0.0159(9) 0.0043(7) 0.0000(8) -0.0040(7)
C1 0.0153(12) 0.0167(13) 0.0164(12) 0.0011(9) 0.0021(9) 0.0011(9)
C2 0.0146(12) 0.0185(13) 0.0136(11) 0.0032(9) -0.0005(9) -0.0007(9)
C3 0.0220(14) 0.0223(14) 0.0272(15) 0.0040(11) -0.0059(12) -0.0102(12)
N1 0.0146(11) 0.0154(11) 0.0119(10) 0.0010(8) -0.0006(8) 0.0005(8)

loop_
_atom_type_symbol
_atom_type_description
_atom_type_scat_dispersion_real
_atom_type_scat_dispersion_imag
_atom_type_scat_source
C C 0.0033 0.0016 'International Tables Vol C Tables 4.2.6.8 and 6.1.1.4'
H H 0.0000 0.0000 'International Tables Vol C Tables 4.2.6.8 and 6.1.1.4'
N N 0.0061 0.0033 'International Tables Vol C Tables 4.2.6.8 and 6.1.1.4'
O O 0.0106 0.0060 'International Tables Vol C Tables 4.2.6.8 and 6.1.1.4'
I I -0.4742 1.8119 'International Tables Vol C Tables 4.2.6.8 and 6.1.1.4'

loop_
_geom_angle_atom_site_label_1
_geom_angle_atom_site_label_2
_geom_angle_atom_site_label_3
_geom_angle
C1 O1 H1 111(3)
O2 C1 O1 126.3(3)
O2 C1 C2 123.0(2)
O1 C1 C2 110.8(2)
N1 C2 C1 107.5(2)
N1 C2 C3 111.1(2)
C1 C2 C3 111.7(2)
N1 C2 H2 108.8
C1 C2 H2 108.8
C3 C2 H2 108.8
C2 C3 H3A 109.5
C2 C3 H3B 109.5
H3A C3 H3B 109.5
C2 C3 H3C 109.5
H3A C3 H3C 109.5
H3B C3 H3C 109.5
C2 N1 H1A 115(2)
C2 N1 H1B 110(2)
H1A N1 H1B 110(3)
C2 N1 H1C 110(2)
H1A N1 H1C 107(3)
H1B N1 H1C 103(3)

loop_
_geom_bond_atom_site_label_1
_geom_bond_atom_site_label_2
_geom_bond_distance
O1 C1 1.315(3)
O1 H1 0.79(4)
O2 C1 1.210(3)
C1 C2 1.517(4)
C2 N1 1.495(3)
C2 C3 1.521(4)
C2 H2 1.00
C3 H3A 0.98
C3 H3B 0.98
C3 H3C 0.98
N1 H1A 0.87(2)
N1 H1B 0.88(2)
N1 H1C 0.87(2)

loop_
_geom_hbond_atom_site_label_D
_geom_hbond_atom_site_label_H
_geom_hbond_atom_site_label_A
_geom_hbond_site_symmetry_A
_geom_hbond_distance_DH
_geom_hbond_distance_HA
_geom_hbond_distance_DA
_geom_hbond_angle_DHA
O1 H1 I1 . 0.79(4) 2.61(4) 3.391(2) 171(3)
N1 H1A O2 2_556 0.87(3) 2.05(3) 2.861(3) 155(3)
N1 H1B I1 1_465 0.88(3) 2.71(3) 3.557(2) 163(3)
N1 H1C I1 1_455 0.87(3) 2.80(3) 3.580(2) 150(3)
